data_2234190
loop_
_publ_author_name
'Choi, Hong Dae'
'Seo, Pil Ja'
'Lee, Uk'

_publ_section_title
;
 5-Cyclohexyl-2-methyl-3-(4-methylphenylsulfinyl)-1-benzofuran
;
_journal_coeditor_code GK2461
_journal_issue 4
_journal_name_full 'Acta Crystallographica Section E'
_journal_page_first o947
_journal_paper_doi 10.1107/S1600536812008409
_journal_volume 68
_journal_year 2012
_chemical_formula_iupac 'C22 H24 O2 S'
_chemical_formula_moiety 'C22 H24 O2 S'
_chemical_formula_sum 'C22 H24 O2 S'
_chemical_formula_weight 352.47
_chemical_name_systematic
;
5-Cyclohexyl-2-methyl-3-(4-methylphenylsulfinyl)-1-benzofuran
;
_space_group_IT_number 14
_symmetry_cell_setting monoclinic
_symmetry_space_group_name_Hall '-P 2ybc'
_symmetry_space_group_name_H-M 'P 1 21/c 1'
_atom_sites_solution_hydrogens difmap
_atom_sites_solution_primary direct
_atom_sites_solution_secondary difmap
_cell_angle_alpha 90.00
_cell_angle_beta 104.0640(10)
_cell_angle_gamma 90.00
_cell_formula_units_Z 4
_cell_length_a 16.6086(4)
_cell_length_b 8.8344(2)
_cell_length_c 13.0330(3)
_cell_measurement_reflns_used 6233
_cell_measurement_temperature 173(2)
_cell_measurement_theta_max 27.50
_cell_measurement_theta_min 2.53
_cell_volume 1854.97(8)
_computing_cell_refinement '<i>SAINT</i> (Bruker, 2009)'
_computing_data_collection '<i>APEX2</i> (Bruker, 2009)'
_computing_data_reduction '<i>SAINT</i> (Bruker, 2009)'
_computing_molecular_graphics '<i>ORTEP-3</i> (Farrugia, 1997) and <i>DIAMOND</i> (Brandenburg, 1998)'
_computing_publication_material '<i>SHELXL97</i> (Sheldrick, 2008)'
_computing_structure_refinement '<i>SHELXL97</i> (Sheldrick, 2008)'
_computing_structure_solution '<i>SHELXS97</i> (Sheldrick, 2008)'
_diffrn_ambient_temperature 173(2)
_diffrn_detector_area_resol_mean 10.0
_diffrn_measured_fraction_theta_full 0.997
_diffrn_measured_fraction_theta_max 0.997
_diffrn_measurement_device_type 'Bruker SMART APEXII CCD'
_diffrn_measurement_method '\f and \w scans'
_diffrn_radiation_monochromator 'graphite multilayer'
_diffrn_radiation_source 'rotating anode'
_diffrn_radiation_type MoK\a
_diffrn_radiation_wavelength 0.71073
_diffrn_reflns_av_R_equivalents 0.0281
_diffrn_reflns_av_sigmaI/netI 0.0251
_diffrn_reflns_limit_h_max 20
_diffrn_reflns_limit_h_min -21
_diffrn_reflns_limit_k_max 11
_diffrn_reflns_limit_k_min -9
_diffrn_reflns_limit_l_max 16
_diffrn_reflns_limit_l_min -16
_diffrn_reflns_number 16901
_diffrn_reflns_theta_full 27.52
_diffrn_reflns_theta_max 27.52
_diffrn_reflns_theta_min 1.26
_diffrn_standards_number 0
_exptl_absorpt_coefficient_mu 0.187
_exptl_absorpt_correction_T_max 0.958
_exptl_absorpt_correction_T_min 0.934
_exptl_absorpt_correction_type multi-scan
_exptl_absorpt_process_details '(<i>SADABS</i>; Bruker, 2009)'
_exptl_crystal_colour colourless
_exptl_crystal_density_diffrn 1.262
_exptl_crystal_density_method 'not measured'
_exptl_crystal_description block
_exptl_crystal_F_000 752
_exptl_crystal_size_max 0.37
_exptl_crystal_size_mid 0.25
_exptl_crystal_size_min 0.23
_refine_diff_density_max 0.588
_refine_diff_density_min -0.307
_refine_ls_extinction_method none
_refine_ls_goodness_of_fit_ref 1.058
_refine_ls_hydrogen_treatment constr
_refine_ls_matrix_type full
_refine_ls_number_parameters 228
_refine_ls_number_reflns 4265
_refine_ls_number_restraints 0
_refine_ls_restrained_S_all 1.058
_refine_ls_R_factor_all 0.0528
_refine_ls_R_factor_gt 0.0439
_refine_ls_shift/su_max 0.000
_refine_ls_shift/su_mean 0.000
_refine_ls_structure_factor_coef Fsqd
_refine_ls_weighting_details 'calc w=1/[\s^2^(Fo^2^)+(0.0667P)^2^+0.6552P] where P=(Fo^2^+2Fc^2^)/3'
_refine_ls_weighting_scheme calc
_refine_ls_wR_factor_gt 0.1206
_refine_ls_wR_factor_ref 0.1275
_reflns_number_gt 3545
_reflns_number_total 4265
_reflns_threshold_expression I>2\s(I)
_cod_data_source_file gk2461.cif
_cod_data_source_block I
_cod_original_cell_volume 1854.97(7)
_cod_original_sg_symbol_H-M 'P 21/c'
_cod_database_code 2234190
_cod_database_fobs_code 2234190

loop_
_symmetry_equiv_pos_as_xyz
'x, y, z'
'-x, y+1/2, -z+1/2'
'-x, -y, -z'
'x, -y-1/2, z-1/2'

loop_
_atom_site_type_symbol
_atom_site_label
_atom_site_fract_x
_atom_site_fract_y
_atom_site_fract_z
_atom_site_U_iso_or_equiv
_atom_site_adp_type
_atom_site_calc_flag
_atom_site_refinement_flags
_atom_site_occupancy
_atom_site_symmetry_multiplicity
S S1 0.13691(3) 0.27171(5) 0.44504(3) 0.03485(14) Uani d . 1 1
O O1 0.03313(7) 0.67453(14) 0.40263(9) 0.0342(3) Uani d . 1 2
O O2 0.15932(9) 0.21178(14) 0.55463(10) 0.0447(3) Uani d . 1 2
C C1 0.10429(9) 0.45997(18) 0.45194(11) 0.0287(3) Uani d . 1 2
C C2 0.13345(9) 0.57018(17) 0.53478(11) 0.0272(3) Uani d . 1 2
C C3 0.19160(9) 0.57274(18) 0.63229(11) 0.0280(3) Uani d . 1 2
H H3 0.2236 0.4854 0.6577 0.034 Uiso calc R 1 2
C C4 0.20187(9) 0.70563(18) 0.69176(12) 0.0298(3) Uani d . 1 2
C C5 0.15399(10) 0.8332(2) 0.65225(14) 0.0360(4) Uani d . 1 2
H H5 0.1617 0.9233 0.6932 0.043 Uiso calc R 1 2
C C6 0.09584(10) 0.8331(2) 0.55585(14) 0.0369(4) Uani d . 1 2
H H6 0.0639 0.9203 0.5299 0.044 Uiso calc R 1 2
C C7 0.08702(9) 0.69938(18) 0.49981(12) 0.0302(3) Uani d . 1 2
C C8 0.04472(9) 0.52723(19) 0.37593(12) 0.0315(3) Uani d . 1 2
C C9 0.26367(10) 0.71423(18) 0.79833(12) 0.0323(3) Uani d . 1 2
H H9 0.2620 0.8199 0.8253 0.039 Uiso calc R 1 2
C C10 0.35226(10) 0.6834(3) 0.79134(14) 0.0493(5) Uani d . 1 2
H H10A 0.3679 0.7570 0.7423 0.059 Uiso calc R 1 2
H H10B 0.3555 0.5806 0.7622 0.059 Uiso calc R 1 2
C C11 0.41355(11) 0.6952(3) 0.89943(15) 0.0522(5) Uani d . 1 2
H H11A 0.4699 0.6687 0.8924 0.063 Uiso calc R 1 2
H H11B 0.4149 0.8008 0.9251 0.063 Uiso calc R 1 2
C C12 0.38954(12) 0.5904(2) 0.97924(15) 0.0497(5) Uani d . 1 2
H H12A 0.3949 0.4840 0.9580 0.060 Uiso calc R 1 2
H H12B 0.4280 0.6060 1.0495 0.060 Uiso calc R 1 2
C C13 0.30210(13) 0.6187(3) 0.98700(14) 0.0520(5) Uani d . 1 2
H H13A 0.2985 0.7207 1.0171 0.062 Uiso calc R 1 2
H H13B 0.2870 0.5435 1.0355 0.062 Uiso calc R 1 2
C C14 0.24081(11) 0.6080(2) 0.87911(13) 0.0437(4) Uani d . 1 2
H H14A 0.1845 0.6334 0.8867 0.052 Uiso calc R 1 2
H H14B 0.2396 0.5026 0.8530 0.052 Uiso calc R 1 2
C C15 -0.00704(11) 0.4748(2) 0.27292(12) 0.0409(4) Uani d . 1 2
H H15A 0.0108 0.5256 0.2154 0.061 Uiso calc R 1 2
H H15B -0.0654 0.4989 0.2684 0.061 Uiso calc R 1 2
H H15C -0.0008 0.3651 0.2668 0.061 Uiso calc R 1 2
C C16 0.23179(11) 0.31164(18) 0.40764(12) 0.0326(3) Uani d . 1 2
C C17 0.22949(12) 0.31441(19) 0.30040(12) 0.0373(4) Uani d . 1 2
H H17 0.1788 0.2968 0.2493 0.045 Uiso calc R 1 2
C C18 0.30144(13) 0.3429(2) 0.26885(13) 0.0431(4) Uani d . 1 2
H H18 0.2997 0.3467 0.1955 0.052 Uiso calc R 1 2
C C19 0.37674(12) 0.3662(2) 0.34233(15) 0.0454(4) Uani d . 1 2
C C20 0.37743(12) 0.3619(2) 0.44926(15) 0.0463(4) Uani d . 1 2
H H20 0.4282 0.3778 0.5005 0.056 Uiso calc R 1 2
C C21 0.30568(11) 0.3349(2) 0.48239(13) 0.0398(4) Uani d . 1 2
H H21 0.3071 0.3323 0.5557 0.048 Uiso calc R 1 2
C C22 0.45564(15) 0.3941(3) 0.3071(2) 0.0705(7) Uani d . 1 2
H H22A 0.5017 0.4099 0.3693 0.106 Uiso calc R 1 2
H H22B 0.4489 0.4843 0.2620 0.106 Uiso calc R 1 2
H H22C 0.4675 0.3064 0.2672 0.106 Uiso calc R 1 2

loop_
_atom_site_aniso_label
_atom_site_aniso_U_11
_atom_site_aniso_U_22
_atom_site_aniso_U_33
_atom_site_aniso_U_12
_atom_site_aniso_U_13
_atom_site_aniso_U_23
S1 0.0461(3) 0.0245(2) 0.0314(2) -0.00455(17) 0.00458(16) -0.00145(14)
O1 0.0289(5) 0.0360(6) 0.0353(6) 0.0024(5) 0.0031(4) 0.0061(5)
O2 0.0633(8) 0.0338(7) 0.0361(6) 0.0014(6) 0.0104(6) 0.0089(5)
C1 0.0304(7) 0.0267(8) 0.0276(7) -0.0033(6) 0.0042(5) 0.0009(6)
C2 0.0270(7) 0.0236(7) 0.0314(7) -0.0021(6) 0.0080(6) 0.0018(6)
C3 0.0284(7) 0.0230(7) 0.0314(7) 0.0005(6) 0.0053(6) 0.0007(6)
C4 0.0264(7) 0.0278(8) 0.0347(7) -0.0033(6) 0.0067(6) -0.0024(6)
C5 0.0351(8) 0.0258(8) 0.0471(9) 0.0009(7) 0.0099(7) -0.0061(7)
C6 0.0334(8) 0.0275(8) 0.0486(9) 0.0079(7) 0.0080(7) 0.0026(7)
C7 0.0255(7) 0.0303(8) 0.0343(7) 0.0008(6) 0.0064(6) 0.0050(6)
C8 0.0288(7) 0.0343(9) 0.0307(7) -0.0048(6) 0.0063(6) 0.0038(6)
C9 0.0332(8) 0.0261(8) 0.0355(8) -0.0032(6) 0.0047(6) -0.0063(6)
C10 0.0301(9) 0.0803(15) 0.0372(9) -0.0076(9) 0.0075(7) -0.0024(9)
C11 0.0316(9) 0.0774(16) 0.0443(10) -0.0060(9) 0.0027(7) -0.0053(10)
C12 0.0531(11) 0.0478(12) 0.0410(9) 0.0060(9) -0.0026(8) -0.0034(8)
C13 0.0555(12) 0.0668(15) 0.0329(9) -0.0076(10) 0.0092(8) -0.0018(9)
C14 0.0402(9) 0.0577(12) 0.0342(8) -0.0097(8) 0.0113(7) -0.0046(8)
C15 0.0354(8) 0.0531(11) 0.0302(8) -0.0069(8) 0.0001(6) 0.0045(7)
C16 0.0446(9) 0.0230(8) 0.0289(7) 0.0044(7) 0.0064(6) -0.0006(6)
C17 0.0531(10) 0.0277(8) 0.0279(7) 0.0052(7) 0.0035(7) -0.0029(6)
C18 0.0641(12) 0.0358(10) 0.0314(8) 0.0111(9) 0.0158(8) -0.0008(7)
C19 0.0499(10) 0.0419(11) 0.0472(10) 0.0136(9) 0.0174(8) 0.0010(8)
C20 0.0422(10) 0.0512(12) 0.0418(9) 0.0091(9) 0.0033(7) 0.0013(8)
C21 0.0468(10) 0.0422(10) 0.0274(7) 0.0066(8) 0.0030(7) 0.0011(7)
C22 0.0610(14) 0.088(2) 0.0710(15) 0.0125(13) 0.0325(12) 0.0018(13)

loop_
_atom_type_symbol
_atom_type_description
_atom_type_scat_dispersion_real
_atom_type_scat_dispersion_imag
_atom_type_scat_source
C C 0.0033 0.0016 'International Tables Vol C Tables 4.2.6.8 and 6.1.1.4'
H H 0.0000 0.0000 'International Tables Vol C Tables 4.2.6.8 and 6.1.1.4'
O O 0.0106 0.0060 'International Tables Vol C Tables 4.2.6.8 and 6.1.1.4'
S S 0.1246 0.1234 'International Tables Vol C Tables 4.2.6.8 and 6.1.1.4'

loop_
_geom_angle_atom_site_label_1
_geom_angle_atom_site_label_2
_geom_angle_atom_site_label_3
_geom_angle
O2 S1 C1 107.26(7)
O2 S1 C16 107.48(8)
C1 S1 C16 97.46(7)
C8 O1 C7 106.50(12)
C8 C1 C2 107.63(14)
C8 C1 S1 123.82(12)
C2 C1 S1 128.54(11)
C7 C2 C3 119.37(14)
C7 C2 C1 104.43(13)
C3 C2 C1 136.19(15)
C4 C3 C2 118.92(14)
C4 C3 H3 120.5
C2 C3 H3 120.5
C3 C4 C5 119.37(15)
C3 C4 C9 121.06(14)
C5 C4 C9 119.57(14)
C6 C5 C4 122.67(16)
C6 C5 H5 118.7
C4 C5 H5 118.7
C7 C6 C5 116.24(15)
C7 C6 H6 121.9
C5 C6 H6 121.9
C6 C7 O1 125.79(14)
C6 C7 C2 123.42(15)
O1 C7 C2 110.78(14)
C1 C8 O1 110.65(13)
C1 C8 C15 133.23(17)
O1 C8 C15 116.11(14)
C4 C9 C10 112.70(13)
C4 C9 C14 112.02(13)
C10 C9 C14 109.74(15)
C4 C9 H9 107.4
C10 C9 H9 107.4
C14 C9 H9 107.4
C9 C10 C11 111.72(15)
C9 C10 H10A 109.3
C11 C10 H10A 109.3
C9 C10 H10B 109.3
C11 C10 H10B 109.3
H10A C10 H10B 107.9
C12 C11 C10 111.32(17)
C12 C11 H11A 109.4
C10 C11 H11A 109.4
C12 C11 H11B 109.4
C10 C11 H11B 109.4
H11A C11 H11B 108.0
C13 C12 C11 111.39(17)
C13 C12 H12A 109.4
C11 C12 H12A 109.4
C13 C12 H12B 109.4
C11 C12 H12B 109.4
H12A C12 H12B 108.0
C12 C13 C14 111.56(15)
C12 C13 H13A 109.3
C14 C13 H13A 109.3
C12 C13 H13B 109.3
C14 C13 H13B 109.3
H13A C13 H13B 108.0
C13 C14 C9 112.06(15)
C13 C14 H14A 109.2
C9 C14 H14A 109.2
C13 C14 H14B 109.2
C9 C14 H14B 109.2
H14A C14 H14B 107.9
C8 C15 H15A 109.5
C8 C15 H15B 109.5
H15A C15 H15B 109.5
C8 C15 H15C 109.5
H15A C15 H15C 109.5
H15B C15 H15C 109.5
C21 C16 C17 120.55(16)
C21 C16 S1 121.67(12)
C17 C16 S1 117.76(13)
C18 C17 C16 119.32(16)
C18 C17 H17 120.3
C16 C17 H17 120.3
C17 C18 C19 121.36(16)
C17 C18 H18 119.3
C19 C18 H18 119.3
C20 C19 C18 118.16(18)
C20 C19 C22 120.8(2)
C18 C19 C22 121.02(18)
C21 C20 C19 121.29(17)
C21 C20 H20 119.4
C19 C20 H20 119.4
C20 C21 C16 119.31(15)
C20 C21 H21 120.3
C16 C21 H21 120.3
C19 C22 H22A 109.5
C19 C22 H22B 109.5
H22A C22 H22B 109.5
C19 C22 H22C 109.5
H22A C22 H22C 109.5
H22B C22 H22C 109.5

loop_
_geom_bond_atom_site_label_1
_geom_bond_atom_site_label_2
_geom_bond_distance
S1 O2 1.4834(12)
S1 C1 1.7582(16)
S1 C16 1.7940(18)
O1 C8 1.373(2)
O1 C7 1.3792(19)
C1 C8 1.355(2)
C1 C2 1.447(2)
C2 C7 1.391(2)
C2 C3 1.397(2)
C3 C4 1.394(2)
C3 H3 0.9500
C4 C5 1.403(2)
C4 C9 1.515(2)
C5 C6 1.386(2)
C5 H5 0.9500
C6 C7 1.378(2)
C6 H6 0.9500
C8 C15 1.482(2)
C9 C10 1.521(2)
C9 C14 1.526(2)
C9 H9 1.0000
C10 C11 1.528(2)
C10 H10A 0.9900
C10 H10B 0.9900
C11 C12 1.516(3)
C11 H11A 0.9900
C11 H11B 0.9900
C12 C13 1.501(3)
C12 H12A 0.9900
C12 H12B 0.9900
C13 C14 1.525(2)
C13 H13A 0.9900
C13 H13B 0.9900
C14 H14A 0.9900
C14 H14B 0.9900
C15 H15A 0.9800
C15 H15B 0.9800
C15 H15C 0.9800
C16 C21 1.384(2)
C16 C17 1.389(2)
C17 C18 1.378(3)
C17 H17 0.9500
C18 C19 1.393(3)
C18 H18 0.9500
C19 C20 1.391(3)
C19 C22 1.510(3)
C20 C21 1.383(3)
C20 H20 0.9500
C21 H21 0.9500
C22 H22A 0.9800
C22 H22B 0.9800
C22 H22C 0.9800

loop_
_geom_hbond_atom_site_label_D
_geom_hbond_atom_site_label_H
_geom_hbond_atom_site_label_A
_geom_hbond_site_symmetry_A
_geom_hbond_distance_DH
_geom_hbond_distance_HA
_geom_hbond_distance_DA
_geom_hbond_angle_DHA
C17 H17 O2 4_565 0.95 2.48 3.140(2) 127

loop_
_geom_torsion_atom_site_label_1
_geom_torsion_atom_site_label_2
_geom_torsion_atom_site_label_3
_geom_torsion_atom_site_label_4
_geom_torsion
O2 S1 C1 C8 -146.67(14)
C16 S1 C1 C8 102.36(14)
O2 S1 C1 C2 33.43(16)
C16 S1 C1 C2 -77.54(14)
C8 C1 C2 C7 -0.07(16)
S1 C1 C2 C7 179.84(12)
C8 C1 C2 C3 179.21(16)
S1 C1 C2 C3 -0.9(3)
C7 C2 C3 C4 -0.4(2)
C1 C2 C3 C4 -179.61(16)
C2 C3 C4 C5 -0.2(2)
C2 C3 C4 C9 179.61(13)
C3 C4 C5 C6 0.4(2)
C9 C4 C5 C6 -179.46(15)
C4 C5 C6 C7 0.1(3)
C5 C6 C7 O1 -179.92(14)
C5 C6 C7 C2 -0.8(2)
C8 O1 C7 C6 179.88(15)
C8 O1 C7 C2 0.67(16)
C3 C2 C7 C6 1.0(2)
C1 C2 C7 C6 -179.60(15)
C3 C2 C7 O1 -179.80(12)
C1 C2 C7 O1 -0.37(16)
C2 C1 C8 O1 0.49(17)
S1 C1 C8 O1 -179.43(10)
C2 C1 C8 C15 179.27(16)
S1 C1 C8 C15 -0.6(3)
C7 O1 C8 C1 -0.72(16)
C7 O1 C8 C15 -179.73(13)
C3 C4 C9 C10 60.1(2)
C5 C4 C9 C10 -120.06(18)
C3 C4 C9 C14 -64.24(19)
C5 C4 C9 C14 115.60(17)
C4 C9 C10 C11 179.09(17)
C14 C9 C10 C11 -55.3(2)
C9 C10 C11 C12 55.9(3)
C10 C11 C12 C13 -55.0(2)
C11 C12 C13 C14 54.7(2)
C12 C13 C14 C9 -55.4(2)
C4 C9 C14 C13 -178.94(15)
C10 C9 C14 C13 55.1(2)
O2 S1 C16 C21 -21.67(17)
C1 S1 C16 C21 89.13(15)
O2 S1 C16 C17 156.54(13)
C1 S1 C16 C17 -92.67(14)
C21 C16 C17 C18 -1.0(3)
S1 C16 C17 C18 -179.22(13)
C16 C17 C18 C19 1.2(3)
C17 C18 C19 C20 -0.8(3)
C17 C18 C19 C22 178.7(2)
C18 C19 C20 C21 0.2(3)
C22 C19 C20 C21 -179.3(2)
C19 C20 C21 C16 0.0(3)
C17 C16 C21 C20 0.4(3)
S1 C16 C21 C20 178.54(14)
